data_7122356
loop_
_publ_author_name
'Mayakrishnan, Sivakalai'
'Arun, Yuvaraj'
'Uma Maheswari, Narayanan'
'Perumal, Paramasivan Thirumalai'

_publ_section_title
;
 Rhodium(iii)-catalysed decarbonylative annulation through C-H activation:
 expedient access to aminoisocoumarins by weak coordination.
;
_journal_issue 84
_journal_name_full 'Chemical communications (Cambridge, England)'
_journal_page_first 11889
_journal_page_last 11892
_journal_paper_doi 10.1039/c8cc07167e
_journal_volume 54
_journal_year 2018
_chemical_formula_sum 'C23 H19 N O4'
_chemical_formula_weight 373.39
_chemical_name_systematic 8-amino-3,4-bis(4-methoxyphenyl)-1H-isochromen-1-one
_space_group_crystal_system monoclinic
_space_group_IT_number 14
_space_group_name_Hall '-P 2yn'
_space_group_name_H-M_alt 'P 1 21/n 1'
_symmetry_space_group_name_Hall '-P 2yn'
_symmetry_space_group_name_H-M 'P 1 21/n 1'
_atom_sites_solution_hydrogens mixed
_audit_creation_method SHELXL-2014/7
_audit_update_record
;
2018-01-08 deposited with the CCDC.
2018-09-14 downloaded from the CCDC.
;
_cell_angle_alpha 90
_cell_angle_beta 95.016(5)
_cell_angle_gamma 90
_cell_formula_units_Z 4
_cell_length_a 5.8882(7)
_cell_length_b 16.418(3)
_cell_length_c 18.894(3)
_cell_measurement_reflns_used 859
_cell_measurement_temperature 296(2)
_cell_measurement_theta_max 21.36
_cell_measurement_theta_min 2.48
_cell_volume 1819.5(5)
_computing_cell_refinement 'Bruker SAINT'
_computing_data_collection 'Bruker APEX2'
_computing_data_reduction 'Bruker SAINT'
_computing_molecular_graphics 'Bruker SHELXTL'
_computing_publication_material 'Bruker SHELXTL'
_computing_structure_refinement 'SHELXL-2014/7 (Sheldrick, 2014)'
_computing_structure_solution 'SHELXS-97 (Sheldrick 2008)'
_diffrn_ambient_temperature 296(2)
_diffrn_measured_fraction_theta_full 0.998
_diffrn_measured_fraction_theta_max 0.998
_diffrn_measurement_device_type 'Bruker APEX-II CCD'
_diffrn_measurement_method '\f and \w scans'
_diffrn_radiation_type MoK\a
_diffrn_radiation_wavelength 0.71073
_diffrn_reflns_av_R_equivalents 0.0677
_diffrn_reflns_av_unetI/netI 0.0917
_diffrn_reflns_Laue_measured_fraction_full 0.998
_diffrn_reflns_Laue_measured_fraction_max 0.998
_diffrn_reflns_limit_h_max 4
_diffrn_reflns_limit_h_min -6
_diffrn_reflns_limit_k_max 18
_diffrn_reflns_limit_k_min -15
_diffrn_reflns_limit_l_max 21
_diffrn_reflns_limit_l_min -21
_diffrn_reflns_number 9449
_diffrn_reflns_point_group_measured_fraction_full 0.998
_diffrn_reflns_point_group_measured_fraction_max 0.998
_diffrn_reflns_theta_full 24.175
_diffrn_reflns_theta_max 24.175
_diffrn_reflns_theta_min 2.164
_exptl_absorpt_coefficient_mu 0.094
_exptl_absorpt_correction_T_max 0.985
_exptl_absorpt_correction_T_min 0.977
_exptl_absorpt_correction_type multi-scan
_exptl_absorpt_process_details 'SADABS V2014/5(Bruker AXS.Inc)'
_exptl_crystal_colour yellow
_exptl_crystal_density_diffrn 1.363
_exptl_crystal_description Rectangular
_exptl_crystal_F_000 784
_exptl_crystal_preparation Luminescent
_exptl_crystal_recrystallization_method 'Re-crystallisation from solvent'
_exptl_crystal_size_max 0.250
_exptl_crystal_size_mid 0.220
_exptl_crystal_size_min 0.160
_refine_diff_density_max 0.278
_refine_diff_density_min -0.172
_refine_diff_density_rms 0.044
_refine_ls_extinction_coef 0.0060(19)
_refine_ls_extinction_expression Fc^*^=kFc[1+0.001xFc^2^\l^3^/sin(2\q)]^-1/4^
_refine_ls_extinction_method 'SHELXL-2014/7 (Sheldrick 2014'
_refine_ls_goodness_of_fit_ref 1.001
_refine_ls_hydrogen_treatment mixed
_refine_ls_matrix_type full
_refine_ls_number_parameters 264
_refine_ls_number_reflns 2910
_refine_ls_number_restraints 2
_refine_ls_restrained_S_all 1.001
_refine_ls_R_factor_all 0.1451
_refine_ls_R_factor_gt 0.0577
_refine_ls_shift/su_max 0.000
_refine_ls_shift/su_mean 0.000
_refine_ls_structure_factor_coef Fsqd
_refine_ls_weighting_details 'w=1/[\s^2^(Fo^2^)+(0.0748P)^2^] where P=(Fo^2^+2Fc^2^)/3'
_refine_ls_weighting_scheme calc
_refine_ls_wR_factor_gt 0.1308
_refine_ls_wR_factor_ref 0.1748
_reflns_Friedel_coverage 0.000
_reflns_number_gt 1374
_reflns_number_total 2910
_reflns_threshold_expression 'I > 2\s(I)'
_cod_data_source_file c8cc07167e2.cif
_cod_data_source_block mks3
_cod_depositor_comments 'Adding full bibliography for 7122356.cif.'
_cod_database_code 7122356
_shelx_shelxl_version_number 2014/7
_shelx_space_group_comment
; 
The symmetry employed for this shelxl refinement is uniquely defined 
by the following loop, which should always be used as a source of 
symmetry information in preference to the above space-group names. 
They are only intended as comments. 
;
_shelx_estimated_absorpt_t_min 0.977
_shelx_estimated_absorpt_t_max 0.985

loop_
_space_group_symop_operation_xyz
'x, y, z'
'-x+1/2, y+1/2, -z+1/2'
'-x, -y, -z'
'x-1/2, -y-1/2, z-1/2'

loop_
_atom_site_label
_atom_site_type_symbol
_atom_site_fract_x
_atom_site_fract_y
_atom_site_fract_z
_atom_site_U_iso_or_equiv
_atom_site_adp_type
_atom_site_occupancy
_atom_site_site_symmetry_order
_atom_site_calc_flag
_atom_site_refinement_flags_posn
_atom_site_refinement_flags_adp
C1 C 1.4801(6) 0.1453(3) 0.69957(19) 0.0576(11) Uani 1 1 d . .
C2 C 1.6346(6) 0.0900(3) 0.6765(2) 0.0613(12) Uani 1 1 d . .
H2 H 1.7537 0.0715 0.7080 0.074 Uiso 1 1 calc R U
C3 C 1.6146(6) 0.0621(2) 0.6080(2) 0.0583(11) Uani 1 1 d . .
H3 H 1.7191 0.0244 0.5937 0.070 Uiso 1 1 calc R U
C4 C 1.4399(6) 0.0895(2) 0.55968(18) 0.0493(10) Uani 1 1 d . .
H4 H 1.4287 0.0701 0.5133 0.059 Uiso 1 1 calc R U
C5 C 1.2823(5) 0.1455(2) 0.58010(17) 0.0423(9) Uani 1 1 d . .
C6 C 1.1051(5) 0.1788(2) 0.52954(16) 0.0420(9) Uani 1 1 d . .
C7 C 0.9649(6) 0.2358(2) 0.55148(17) 0.0470(10) Uani 1 1 d . .
C8 C 1.1367(6) 0.2304(3) 0.6730(2) 0.0594(11) Uani 1 1 d . .
C9 C 1.3004(5) 0.1731(2) 0.65096(17) 0.0474(10) Uani 1 1 d . .
C10 C 1.0850(5) 0.1492(2) 0.45473(17) 0.0438(9) Uani 1 1 d . .
C11 C 1.2495(5) 0.1689(2) 0.40891(18) 0.0489(10) Uani 1 1 d . .
H11 H 1.3786 0.1977 0.4262 0.059 Uiso 1 1 calc R U
C12 C 1.2245(5) 0.1464(2) 0.33834(18) 0.0513(10) Uani 1 1 d . .
H12 H 1.3344 0.1611 0.3082 0.062 Uiso 1 1 calc R U
C13 C 1.0352(6) 0.1020(2) 0.31239(18) 0.0528(10) Uani 1 1 d . .
C14 C 0.8743(6) 0.0802(2) 0.35710(19) 0.0588(11) Uani 1 1 d . .
H14 H 0.7477 0.0500 0.3400 0.071 Uiso 1 1 calc R U
C15 C 0.9007(5) 0.1034(2) 0.42793(18) 0.0532(11) Uani 1 1 d . .
H15 H 0.7919 0.0876 0.4580 0.064 Uiso 1 1 calc R U
C16 C 0.8264(7) 0.0445(3) 0.2114(2) 0.1002(17) Uani 1 1 d . .
H16A H 0.8087 -0.0067 0.2348 0.150 Uiso 1 1 calc R U
H16B H 0.8388 0.0352 0.1617 0.150 Uiso 1 1 calc R U
H16C H 0.6963 0.0783 0.2172 0.150 Uiso 1 1 calc R U
C17 C 0.7859(6) 0.2842(2) 0.5105(2) 0.0512(10) Uani 1 1 d . .
C18 C 0.7928(6) 0.3007(3) 0.4386(2) 0.0653(12) Uani 1 1 d . .
H18 H 0.9116 0.2797 0.4148 0.078 Uiso 1 1 calc R U
C19 C 0.6284(7) 0.3470(3) 0.4020(2) 0.0775(13) Uani 1 1 d . .
H19 H 0.6360 0.3568 0.3538 0.093 Uiso 1 1 calc R U
C20 C 0.4544(7) 0.3788(3) 0.4359(3) 0.0718(13) Uani 1 1 d . .
C21 C 0.4390(6) 0.3656(3) 0.5068(3) 0.0715(13) Uani 1 1 d . .
H21 H 0.3201 0.3879 0.5297 0.086 Uiso 1 1 calc R U
C22 C 0.6074(6) 0.3174(2) 0.5445(2) 0.0626(11) Uani 1 1 d . .
H22 H 0.5988 0.3077 0.5927 0.075 Uiso 1 1 calc R U
C23 C 0.1532(8) 0.4759(4) 0.4249(3) 0.127(2) Uani 1 1 d . .
H23A H 0.0415 0.4436 0.4462 0.190 Uiso 1 1 calc R U
H23B H 0.0781 0.5116 0.3900 0.190 Uiso 1 1 calc R U
H23C H 0.2373 0.5077 0.4609 0.190 Uiso 1 1 calc R U
O1 O 0.9791(4) 0.26098(16) 0.62193(13) 0.0591(8) Uani 1 1 d . .
O2 O 1.1211(5) 0.2567(2) 0.73250(14) 0.0909(11) Uani 1 1 d . .
N1 N 1.5044(8) 0.1718(3) 0.7686(2) 0.0928(14) Uani 1 1 d D .
O4 O 1.0247(4) 0.08350(18) 0.24132(13) 0.0753(9) Uani 1 1 d . .
O5 O 0.2996(5) 0.4258(2) 0.39285(19) 0.1070(12) Uani 1 1 d . .
H1O H 1.636(5) 0.154(3) 0.790(2) 0.118(19) Uiso 1 1 d D .
H2O H 1.417(8) 0.212(2) 0.777(3) 0.14(2) Uiso 1 1 d D .

loop_
_atom_site_aniso_label
_atom_site_aniso_U_11
_atom_site_aniso_U_22
_atom_site_aniso_U_33
_atom_site_aniso_U_23
_atom_site_aniso_U_13
_atom_site_aniso_U_12
C1 0.064(2) 0.063(3) 0.045(2) -0.011(2) -0.002(2) -0.001(2)
C2 0.063(2) 0.067(3) 0.052(3) 0.001(2) -0.007(2) 0.006(2)
C3 0.059(2) 0.055(3) 0.062(3) 0.004(2) 0.006(2) 0.009(2)
C4 0.055(2) 0.052(3) 0.041(2) -0.0007(19) 0.0051(18) -0.005(2)
C5 0.050(2) 0.036(2) 0.041(2) -0.0031(18) 0.0074(17) -0.0065(18)
C6 0.0444(19) 0.044(3) 0.038(2) -0.0003(18) 0.0066(16) -0.0019(18)
C7 0.050(2) 0.053(3) 0.038(2) -0.0057(19) 0.0047(17) -0.006(2)
C8 0.067(2) 0.060(3) 0.050(3) -0.001(2) 0.004(2) 0.001(2)
C9 0.051(2) 0.049(3) 0.041(2) -0.0014(19) 0.0019(17) 0.0009(19)
C10 0.0420(18) 0.047(3) 0.042(2) 0.0009(18) 0.0038(16) -0.0024(18)
C11 0.046(2) 0.050(3) 0.050(2) 0.0006(19) 0.0030(17) -0.0101(18)
C12 0.053(2) 0.059(3) 0.043(2) 0.006(2) 0.0106(17) -0.007(2)
C13 0.056(2) 0.059(3) 0.042(2) -0.004(2) -0.0004(19) 0.000(2)
C14 0.052(2) 0.070(3) 0.053(2) -0.008(2) -0.0026(19) -0.017(2)
C15 0.048(2) 0.063(3) 0.049(2) -0.001(2) 0.0082(17) -0.011(2)
C16 0.112(4) 0.119(5) 0.066(3) -0.027(3) -0.012(3) -0.022(3)
C17 0.050(2) 0.041(3) 0.063(3) -0.002(2) 0.0029(19) -0.0058(19)
C18 0.060(2) 0.067(3) 0.068(3) 0.017(2) -0.001(2) 0.001(2)
C19 0.072(3) 0.075(4) 0.083(3) 0.011(3) -0.007(3) -0.006(3)
C20 0.067(3) 0.054(3) 0.089(4) 0.009(3) -0.025(3) -0.005(2)
C21 0.046(2) 0.059(3) 0.107(4) -0.022(3) -0.005(2) -0.005(2)
C22 0.065(2) 0.053(3) 0.069(3) -0.006(2) 0.004(2) -0.007(2)
C23 0.084(3) 0.080(4) 0.209(6) -0.039(4) -0.026(4) 0.015(3)
O1 0.0657(15) 0.061(2) 0.0508(16) -0.0058(14) 0.0058(13) 0.0081(14)
O2 0.110(2) 0.112(3) 0.0496(18) -0.0244(18) 0.0020(16) 0.037(2)
N1 0.102(3) 0.117(4) 0.055(3) -0.022(2) -0.017(2) 0.029(3)
O4 0.0845(18) 0.095(3) 0.0440(17) -0.0166(15) -0.0057(14) -0.0101(16)
O5 0.085(2) 0.095(3) 0.133(3) 0.003(2) -0.029(2) 0.009(2)

loop_
_atom_type_symbol
_atom_type_description
_atom_type_scat_dispersion_real
_atom_type_scat_dispersion_imag
_atom_type_scat_source
C C 0.0033 0.0016 'International Tables Vol C Tables 4.2.6.8 and 6.1.1.4'
H H 0.0000 0.0000 'International Tables Vol C Tables 4.2.6.8 and 6.1.1.4'
O O 0.0106 0.0060 'International Tables Vol C Tables 4.2.6.8 and 6.1.1.4'
N N 0.0061 0.0033 'International Tables Vol C Tables 4.2.6.8 and 6.1.1.4'

loop_
_geom_angle_atom_site_label_1
_geom_angle_atom_site_label_2
_geom_angle_atom_site_label_3
_geom_angle
N1 C1 C2 119.4(4)
N1 C1 C9 121.7(4)
C2 C1 C9 118.8(3)
C3 C2 C1 120.9(3)
C3 C2 H2 119.5
C1 C2 H2 119.5
C2 C3 C4 120.7(4)
C2 C3 H3 119.6
C4 C3 H3 119.6
C5 C4 C3 120.5(3)
C5 C4 H4 119.8
C3 C4 H4 119.8
C4 C5 C9 118.8(3)
C4 C5 C6 121.7(3)
C9 C5 C6 119.5(3)
C7 C6 C5 119.0(3)
C7 C6 C10 121.5(3)
C5 C6 C10 119.5(3)
C6 C7 O1 121.2(3)
C6 C7 C17 130.0(3)
O1 C7 C17 108.7(3)
O2 C8 O1 114.7(4)
O2 C8 C9 127.5(4)
O1 C8 C9 117.8(3)
C5 C9 C1 120.2(3)
C5 C9 C8 119.3(3)
C1 C9 C8 120.4(3)
C15 C10 C11 117.8(3)
C15 C10 C6 121.4(3)
C11 C10 C6 120.8(3)
C12 C11 C10 121.2(3)
C12 C11 H11 119.4
C10 C11 H11 119.4
C11 C12 C13 119.8(3)
C11 C12 H12 120.1
C13 C12 H12 120.1
C14 C13 O4 124.8(3)
C14 C13 C12 119.8(3)
O4 C13 C12 115.4(3)
C13 C14 C15 119.8(3)
C13 C14 H14 120.1
C15 C14 H14 120.1
C10 C15 C14 121.5(3)
C10 C15 H15 119.3
C14 C15 H15 119.3
O4 C16 H16A 109.5
O4 C16 H16B 109.5
H16A C16 H16B 109.5
O4 C16 H16C 109.5
H16A C16 H16C 109.5
H16B C16 H16C 109.5
C18 C17 C22 117.6(4)
C18 C17 C7 122.3(3)
C22 C17 C7 120.0(3)
C19 C18 C17 121.5(4)
C19 C18 H18 119.3
C17 C18 H18 119.3
C20 C19 C18 120.2(4)
C20 C19 H19 119.9
C18 C19 H19 119.9
C19 C20 C21 121.2(4)
C19 C20 O5 114.7(5)
C21 C20 O5 124.2(5)
C20 C21 C22 118.7(4)
C20 C21 H21 120.7
C22 C21 H21 120.7
C17 C22 C21 120.8(4)
C17 C22 H22 119.6
C21 C22 H22 119.6
O5 C23 H23A 109.5
O5 C23 H23B 109.5
H23A C23 H23B 109.5
O5 C23 H23C 109.5
H23A C23 H23C 109.5
H23B C23 H23C 109.5
C8 O1 C7 122.9(3)
C1 N1 H1O 110(3)
C1 N1 H2O 113(4)
H1O N1 H2O 133(5)
C13 O4 C16 117.3(3)
C23 O5 C20 118.5(4)

loop_
_geom_bond_atom_site_label_1
_geom_bond_atom_site_label_2
_geom_bond_distance
C1 N1 1.370(5)
C1 C2 1.383(5)
C1 C9 1.414(5)
C2 C3 1.368(5)
C2 H2 0.9300
C3 C4 1.390(4)
C3 H3 0.9300
C4 C5 1.384(5)
C4 H4 0.9300
C5 C9 1.409(4)
C5 C6 1.458(4)
C6 C7 1.337(5)
C6 C10 1.490(4)
C7 O1 1.389(4)
C7 C17 1.483(5)
C8 O2 1.216(4)
C8 O1 1.374(4)
C8 C9 1.434(5)
C10 C15 1.380(4)
C10 C11 1.392(4)
C11 C12 1.379(4)
C11 H11 0.9300
C12 C13 1.386(5)
C12 H12 0.9300
C13 C14 1.371(5)
C13 O4 1.373(4)
C14 C15 1.387(4)
C14 H14 0.9300
C15 H15 0.9300
C16 O4 1.407(4)
C16 H16A 0.9600
C16 H16B 0.9600
C16 H16C 0.9600
C17 C18 1.388(5)
C17 C22 1.390(5)
C18 C19 1.370(5)
C18 H18 0.9300
C19 C20 1.360(6)
C19 H19 0.9300
C20 C21 1.367(6)
C20 O5 1.399(5)
C21 C22 1.413(5)
C21 H21 0.9300
C22 H22 0.9300
C23 O5 1.370(6)
C23 H23A 0.9600
C23 H23B 0.9600
C23 H23C 0.9600
N1 H1O 0.890(19)
N1 H2O 0.86(2)

loop_
_geom_torsion_atom_site_label_1
_geom_torsion_atom_site_label_2
_geom_torsion_atom_site_label_3
_geom_torsion_atom_site_label_4
_geom_torsion
N1 C1 C2 C3 179.7(4)
C9 C1 C2 C3 -0.2(6)
C1 C2 C3 C4 0.8(6)
C2 C3 C4 C5 -0.2(6)
C3 C4 C5 C9 -1.0(5)
C3 C4 C5 C6 176.4(3)
C4 C5 C6 C7 -176.6(3)
C9 C5 C6 C7 0.8(5)
C4 C5 C6 C10 3.0(5)
C9 C5 C6 C10 -179.6(3)
C5 C6 C7 O1 -2.8(5)
C10 C6 C7 O1 177.6(3)
C5 C6 C7 C17 174.2(3)
C10 C6 C7 C17 -5.4(6)
C4 C5 C9 C1 1.5(5)
C6 C5 C9 C1 -175.9(3)
C4 C5 C9 C8 -179.3(3)
C6 C5 C9 C8 3.2(5)
N1 C1 C9 C5 179.1(4)
C2 C1 C9 C5 -0.9(6)
N1 C1 C9 C8 0.0(6)
C2 C1 C9 C8 179.9(4)
O2 C8 C9 C5 175.8(4)
O1 C8 C9 C5 -5.2(5)
O2 C8 C9 C1 -5.0(7)
O1 C8 C9 C1 173.9(3)
C7 C6 C10 C15 -68.8(5)
C5 C6 C10 C15 111.6(4)
C7 C6 C10 C11 109.5(4)
C5 C6 C10 C11 -70.1(4)
C15 C10 C11 C12 2.8(5)
C6 C10 C11 C12 -175.6(3)
C10 C11 C12 C13 -1.4(5)
C11 C12 C13 C14 -0.3(6)
C11 C12 C13 O4 179.2(3)
O4 C13 C14 C15 -179.0(4)
C12 C13 C14 C15 0.6(6)
C11 C10 C15 C14 -2.5(5)
C6 C10 C15 C14 175.8(3)
C13 C14 C15 C10 0.9(6)
C6 C7 C17 C18 -25.9(6)
O1 C7 C17 C18 151.4(3)
C6 C7 C17 C22 156.5(4)
O1 C7 C17 C22 -26.2(4)
C22 C17 C18 C19 -0.8(6)
C7 C17 C18 C19 -178.5(4)
C17 C18 C19 C20 0.6(6)
C18 C19 C20 C21 0.1(7)
C18 C19 C20 O5 179.2(4)
C19 C20 C21 C22 -0.5(6)
O5 C20 C21 C22 -179.5(4)
C18 C17 C22 C21 0.4(5)
C7 C17 C22 C21 178.2(3)
C20 C21 C22 C17 0.2(6)
O2 C8 O1 C7 -177.5(3)
C9 C8 O1 C7 3.4(5)
C6 C7 O1 C8 0.7(5)
C17 C7 O1 C8 -176.9(3)
C14 C13 O4 C16 4.8(6)
C12 C13 O4 C16 -174.8(4)
C19 C20 O5 C23 -164.4(4)
C21 C20 O5 C23 14.8(6)
